data_7215832
loop_
_publ_author_name
'N\"ather, Christian'
'Jess, Inke'
'Bahrenburg, Julia'
'Bank, Dennis'
'Temps, Friedrich'

_publ_section_title
;
 Trimorphism of N-(3-pyridyl)-benzamide
;
_journal_issue 25
_journal_name_full CrystEngComm
_journal_page_first 5633
_journal_paper_doi 10.1039/c4ce00495g
_journal_volume 16
_journal_year 2014
_chemical_formula_sum 'C12 H10 N2 O'
_chemical_formula_weight 198.22
_chemical_name_common N-(3-Pyridyl)-Benzamide
_chemical_name_systematic
; 
 ? 
;
_space_group_IT_number 15
_symmetry_cell_setting monoclinic
_symmetry_space_group_name_Hall '-C 2yc'
_symmetry_space_group_name_H-M 'C 1 2/c 1'
_atom_sites_solution_hydrogens geom
_atom_sites_solution_primary direct
_atom_sites_solution_secondary difmap
_audit_creation_method SHELXL-97
_cell_angle_alpha 90.00
_cell_angle_beta 109.197(5)
_cell_angle_gamma 90.00
_cell_formula_units_Z 8
_cell_length_a 24.1282(15)
_cell_length_b 5.2571(2)
_cell_length_c 16.1250(11)
_cell_measurement_reflns_used 8132
_cell_measurement_temperature 200(2)
_cell_measurement_theta_max 26.8
_cell_measurement_theta_min 2.7
_cell_volume 1931.6(2)
_computing_cell_refinement 'X-Area (STOE & CIE)'
_computing_data_collection 'X-Area (STOE & CIE)'
_computing_data_reduction 'X-Area (STOE & CIE)'
_computing_structure_refinement 'SHELXL-97 (Sheldrick, 2008)'
_computing_structure_solution 'SHELXS-97 (Sheldrick, 2008)'
_diffrn_ambient_temperature 200(2)
_diffrn_measured_fraction_theta_full 0.991
_diffrn_measured_fraction_theta_max 0.991
_diffrn_measurement_device_type 'STOE IPDS-2'
_diffrn_measurement_method 'Omega scans'
_diffrn_radiation_monochromator graphite
_diffrn_radiation_source 'fine-focus sealed tube'
_diffrn_radiation_type MoK\a
_diffrn_radiation_wavelength 0.71073
_diffrn_reflns_av_R_equivalents 0.0646
_diffrn_reflns_av_sigmaI/netI 0.0341
_diffrn_reflns_limit_h_max 30
_diffrn_reflns_limit_h_min -30
_diffrn_reflns_limit_k_max 6
_diffrn_reflns_limit_k_min -6
_diffrn_reflns_limit_l_max 20
_diffrn_reflns_limit_l_min -20
_diffrn_reflns_number 11244
_diffrn_reflns_theta_full 26.77
_diffrn_reflns_theta_max 26.77
_diffrn_reflns_theta_min 1.79
_diffrn_standards_decay_% 0
_diffrn_standards_interval_time 0
_diffrn_standards_number 0
_exptl_absorpt_coefficient_mu 0.089
_exptl_absorpt_correction_type none
_exptl_crystal_colour colorless
_exptl_crystal_density_diffrn 1.363
_exptl_crystal_density_method 'not measured'
_exptl_crystal_description block
_exptl_crystal_F_000 832
_exptl_crystal_size_max 0.3
_exptl_crystal_size_mid 0.1
_exptl_crystal_size_min 0.1
_refine_diff_density_max 0.124
_refine_diff_density_min -0.123
_refine_diff_density_rms 0.027
_refine_ls_extinction_method none
_refine_ls_goodness_of_fit_ref 1.110
_refine_ls_hydrogen_treatment constr
_refine_ls_matrix_type full
_refine_ls_number_parameters 136
_refine_ls_number_reflns 2060
_refine_ls_number_restraints 0
_refine_ls_restrained_S_all 1.110
_refine_ls_R_factor_all 0.0738
_refine_ls_R_factor_gt 0.0538
_refine_ls_shift/su_max 0.000
_refine_ls_shift/su_mean 0.000
_refine_ls_structure_factor_coef Fsqd
_refine_ls_weighting_details 'calc w=1/[\s^2^(Fo^2^)+(0.0372P)^2^+0.9485P] where P=(Fo^2^+2Fc^2^)/3'
_refine_ls_weighting_scheme calc
_refine_ls_wR_factor_gt 0.1043
_refine_ls_wR_factor_ref 0.1119
_reflns_number_gt 1639
_reflns_number_total 2060
_reflns_threshold_expression >2sigma(I)
_cod_data_source_file c4ce00495g2.cif
_cod_data_source_block temps4rt
_cod_depositor_comments 'Adding full bibliography for 7215828--7215832.cif.'
_cod_original_cell_volume 1931.63(19)
_cod_original_sg_symbol_H-M 'C 2/c'
_cod_database_code 7215832

loop_
_symmetry_equiv_pos_as_xyz
'x, y, z'
'-x, y, -z+1/2'
'x+1/2, y+1/2, z'
'-x+1/2, y+1/2, -z+1/2'
'-x, -y, -z'
'x, -y, z-1/2'
'-x+1/2, -y+1/2, -z'
'x+1/2, -y+1/2, z-1/2'

loop_
_atom_site_label
_atom_site_type_symbol
_atom_site_fract_x
_atom_site_fract_y
_atom_site_fract_z
_atom_site_U_iso_or_equiv
_atom_site_adp_type
_atom_site_occupancy
_atom_site_symmetry_multiplicity
_atom_site_calc_flag
_atom_site_refinement_flags
C1 C 0.52240(7) 0.4048(3) 0.63436(12) 0.0451(4) Uani 1 1 d .
O1 O 0.50688(6) 0.6257(2) 0.63779(11) 0.0639(4) Uani 1 1 d .
N1 N 0.48623(6) 0.2035(3) 0.62990(10) 0.0458(4) Uani 1 1 d .
H1 H 0.5012 0.0505 0.6306 0.055 Uiso 1 1 calc R
C2 C 0.42663(7) 0.2190(3) 0.62422(11) 0.0408(4) Uani 1 1 d .
C3 C 0.40326(8) 0.0252(3) 0.66070(13) 0.0487(4) Uani 1 1 d .
H3 H 0.4287 -0.1071 0.6911 0.058 Uiso 1 1 calc R
N2 N 0.34697(7) 0.0141(3) 0.65549(12) 0.0565(4) Uani 1 1 d .
C4 C 0.31264(8) 0.2054(4) 0.61414(13) 0.0537(5) Uani 1 1 d .
H4 H 0.2725 0.2024 0.6104 0.064 Uiso 1 1 calc R
C5 C 0.33198(7) 0.4067(4) 0.57656(12) 0.0504(4) Uani 1 1 d .
H5 H 0.3057 0.5388 0.5480 0.061 Uiso 1 1 calc R
C6 C 0.38989(7) 0.4141(3) 0.58087(12) 0.0468(4) Uani 1 1 d .
H6 H 0.4043 0.5497 0.5548 0.056 Uiso 1 1 calc R
C7 C 0.58289(7) 0.3417(3) 0.63496(11) 0.0409(4) Uani 1 1 d .
C8 C 0.62816(7) 0.5061(3) 0.67854(12) 0.0477(4) Uani 1 1 d .
H8 H 0.6203 0.6501 0.7085 0.057 Uiso 1 1 calc R
C9 C 0.68447(8) 0.4611(4) 0.67843(13) 0.0528(5) Uani 1 1 d .
H9 H 0.7153 0.5729 0.7091 0.063 Uiso 1 1 calc R
C10 C 0.69613(8) 0.2550(4) 0.63412(12) 0.0524(5) Uani 1 1 d .
H10 H 0.7349 0.2258 0.6336 0.063 Uiso 1 1 calc R
C11 C 0.65147(8) 0.0911(4) 0.59055(13) 0.0529(5) Uani 1 1 d .
H11 H 0.6595 -0.0510 0.5599 0.063 Uiso 1 1 calc R
C12 C 0.59503(8) 0.1330(3) 0.59129(12) 0.0474(4) Uani 1 1 d .
H12 H 0.5645 0.0184 0.5618 0.057 Uiso 1 1 calc R

loop_
_atom_site_aniso_label
_atom_site_aniso_U_11
_atom_site_aniso_U_22
_atom_site_aniso_U_33
_atom_site_aniso_U_23
_atom_site_aniso_U_13
_atom_site_aniso_U_12
C1 0.0463(9) 0.0355(8) 0.0553(10) -0.0007(8) 0.0193(8) -0.0014(7)
O1 0.0521(7) 0.0323(6) 0.1127(12) -0.0058(7) 0.0346(8) -0.0005(6)
N1 0.0428(7) 0.0332(7) 0.0636(9) 0.0003(7) 0.0206(6) -0.0002(6)
C2 0.0401(8) 0.0374(8) 0.0459(9) -0.0038(7) 0.0154(7) -0.0013(7)
C3 0.0512(10) 0.0373(9) 0.0602(11) 0.0015(8) 0.0217(8) 0.0000(7)
N2 0.0555(9) 0.0473(9) 0.0744(11) 0.0005(8) 0.0316(8) -0.0046(7)
C4 0.0435(9) 0.0523(10) 0.0705(12) -0.0082(10) 0.0258(9) -0.0040(8)
C5 0.0454(9) 0.0447(9) 0.0608(11) -0.0009(9) 0.0168(8) 0.0023(8)
C6 0.0450(9) 0.0406(9) 0.0561(10) 0.0021(8) 0.0183(8) -0.0022(7)
C7 0.0428(8) 0.0362(8) 0.0451(9) 0.0034(7) 0.0163(7) 0.0001(7)
C8 0.0493(9) 0.0430(9) 0.0530(10) -0.0053(8) 0.0200(8) -0.0064(8)
C9 0.0432(9) 0.0563(11) 0.0573(11) -0.0018(9) 0.0143(8) -0.0100(8)
C10 0.0430(9) 0.0592(12) 0.0581(11) 0.0101(9) 0.0207(8) 0.0067(8)
C11 0.0575(11) 0.0446(10) 0.0619(11) -0.0006(9) 0.0268(9) 0.0069(8)
C12 0.0475(9) 0.0397(9) 0.0560(10) -0.0033(8) 0.0183(8) -0.0033(7)

loop_
_atom_type_symbol
_atom_type_description
_atom_type_scat_dispersion_real
_atom_type_scat_dispersion_imag
_atom_type_scat_source
C C 0.0033 0.0016 'International Tables Vol C Tables 4.2.6.8 and 6.1.1.4'
H H 0.0000 0.0000 'International Tables Vol C Tables 4.2.6.8 and 6.1.1.4'
N N 0.0061 0.0033 'International Tables Vol C Tables 4.2.6.8 and 6.1.1.4'
O O 0.0106 0.0060 'International Tables Vol C Tables 4.2.6.8 and 6.1.1.4'

loop_
_geom_angle_atom_site_label_1
_geom_angle_atom_site_label_2
_geom_angle_atom_site_label_3
_geom_angle
O1 C1 N1 122.65(16)
O1 C1 C7 121.47(15)
N1 C1 C7 115.88(14)
C1 N1 C2 125.51(14)
C6 C2 C3 118.47(15)
C6 C2 N1 122.96(15)
C3 C2 N1 118.52(15)
N2 C3 C2 123.59(17)
C4 N2 C3 116.78(16)
N2 C4 C5 123.76(16)
C4 C5 C6 119.03(17)
C5 C6 C2 118.35(16)
C12 C7 C8 119.15(15)
C12 C7 C1 122.82(15)
C8 C7 C1 117.98(15)
C9 C8 C7 120.24(17)
C10 C9 C8 120.32(17)
C9 C10 C11 119.84(16)
C10 C11 C12 120.20(17)
C11 C12 C7 120.24(17)

loop_
_geom_bond_atom_site_label_1
_geom_bond_atom_site_label_2
_geom_bond_distance
C1 O1 1.227(2)
C1 N1 1.359(2)
C1 C7 1.494(2)
N1 C2 1.413(2)
C2 C6 1.385(2)
C2 C3 1.386(2)
C3 N2 1.334(2)
N2 C4 1.334(2)
C4 C5 1.375(3)
C5 C6 1.377(2)
C7 C12 1.386(2)
C7 C8 1.389(2)
C8 C9 1.380(2)
C9 C10 1.377(3)
C10 C11 1.378(3)
C11 C12 1.383(2)

loop_
_geom_hbond_atom_site_label_D
_geom_hbond_atom_site_label_H
_geom_hbond_atom_site_label_A
_geom_hbond_distance_DH
_geom_hbond_distance_HA
_geom_hbond_distance_DA
_geom_hbond_angle_DHA
_geom_hbond_site_symmetry_A
N1 H1 O1 0.88 2.24 3.0740(19) 158.5 1_545

loop_
_geom_torsion_atom_site_label_1
_geom_torsion_atom_site_label_2
_geom_torsion_atom_site_label_3
_geom_torsion_atom_site_label_4
_geom_torsion
C7 N1 C1 C2 176.73(14)
